data_4038380
loop_
_publ_author_name
'Chang, Meng-Yang'
'Tsai, Yu-Lin'
'Chen, Hsing-Yin'

_publ_section_title
;
 CuBr<sub>2</sub>-Mediated One-Pot Synthesis of Sulfonyl
 9-Fluorenylidenes.
;
_journal_name_full 'The Journal of organic chemistry'
_journal_paper_doi 10.1021/acs.joc.0c00035
_journal_year 2020
_chemical_formula_sum 'C23 H22 O5 S'
_chemical_formula_weight 410.46
_space_group_crystal_system triclinic
_space_group_IT_number 2
_space_group_name_Hall '-P 1'
_space_group_name_H-M_alt 'P -1'
_atom_sites_solution_hydrogens geom
_audit_creation_method SHELXL-2014/6
_cell_angle_alpha 81.239(6)
_cell_angle_beta 78.859(6)
_cell_angle_gamma 75.503(6)
_cell_formula_units_Z 2
_cell_length_a 7.9278(10)
_cell_length_b 8.4094(10)
_cell_length_c 15.9103(19)
_cell_measurement_reflns_used 8757
_cell_measurement_temperature 100(2)
_cell_measurement_theta_max 26.3880
_cell_measurement_theta_min 2.5167
_cell_volume 1001.5(2)
_computing_cell_refinement 'SAINT V8.34A (Bruker AXS Inc., 2013)'
_computing_data_collection 'Bruker APEX2'
_computing_data_reduction 'SAINT V8.34A (Bruker AXS Inc., 2013)'
_computing_molecular_graphics 'Bruker SHELXTL'
_computing_publication_material 'Bruker SHELXTL'
_computing_structure_refinement 'SHELXL-2014/6 (Sheldrick, 2014)'
_diffrn_ambient_temperature 100(2)
_diffrn_detector_area_resol_mean 8.3333
_diffrn_measured_fraction_theta_full 0.996
_diffrn_measured_fraction_theta_max 0.990
_diffrn_measurement_device_type 'Bruker APEX-II CCD'
_diffrn_measurement_method '\f and \w scans'
_diffrn_radiation_type MoK\a
_diffrn_radiation_wavelength 0.71073
_diffrn_reflns_av_R_equivalents 0.0298
_diffrn_reflns_av_unetI/netI 0.0274
_diffrn_reflns_Laue_measured_fraction_full 0.996
_diffrn_reflns_Laue_measured_fraction_max 0.990
_diffrn_reflns_limit_h_max 9
_diffrn_reflns_limit_h_min -9
_diffrn_reflns_limit_k_max 10
_diffrn_reflns_limit_k_min -10
_diffrn_reflns_limit_l_max 17
_diffrn_reflns_limit_l_min -19
_diffrn_reflns_number 15223
_diffrn_reflns_point_group_measured_fraction_full 0.996
_diffrn_reflns_point_group_measured_fraction_max 0.990
_diffrn_reflns_theta_full 25.242
_diffrn_reflns_theta_max 26.461
_diffrn_reflns_theta_min 1.312
_exptl_absorpt_coefficient_mu 0.194
_exptl_absorpt_correction_T_max 0.9705
_exptl_absorpt_correction_T_min 0.8375
_exptl_absorpt_correction_type multi-scan
_exptl_absorpt_process_details 'SADABS V2014/4 (Bruker AXS Inc.)'
_exptl_crystal_colour colorless
_exptl_crystal_density_diffrn 1.361
_exptl_crystal_density_meas ?
_exptl_crystal_density_method 'not measured'
_exptl_crystal_description lump
_exptl_crystal_F_000 432
_exptl_crystal_size_max 0.20
_exptl_crystal_size_mid 0.15
_exptl_crystal_size_min 0.15
_refine_diff_density_max 0.347
_refine_diff_density_min -0.452
_refine_diff_density_rms 0.069
_refine_ls_extinction_method none
_refine_ls_goodness_of_fit_ref 1.061
_refine_ls_hydrogen_treatment constr
_refine_ls_matrix_type full
_refine_ls_number_parameters 265
_refine_ls_number_reflns 4082
_refine_ls_number_restraints 0
_refine_ls_restrained_S_all 1.061
_refine_ls_R_factor_all 0.0397
_refine_ls_R_factor_gt 0.0354
_refine_ls_shift/su_max 0.002
_refine_ls_shift/su_mean 0.000
_refine_ls_structure_factor_coef Fsqd
_refine_ls_weighting_details 'w=1/[\s^2^(Fo^2^)+(0.0454P)^2^+0.4731P] where P=(Fo^2^+2Fc^2^)/3'
_refine_ls_weighting_scheme calc
_refine_ls_wR_factor_gt 0.0920
_refine_ls_wR_factor_ref 0.0952
_reflns_Friedel_coverage 0.000
_reflns_number_gt 3667
_reflns_number_total 4082
_reflns_threshold_expression 'I > 2\s(I)'
_cod_data_source_file jo0c00035_si_001.cif
_cod_data_source_block 180611LT_0m
_cod_depositor_comments
;
The following automatic conversions were performed:

data item '_exptl_crystal_density_meas' value 'not measured' was
changed to '?' -- the value is perceived as not measured.

Automatic conversion script
Id: cif_fix_values 7556 2019-12-06 15:28:31Z antanas 
;
_cod_database_code 4038380
_shelx_space_group_comment
;
The symmetry employed for this shelxl refinement is uniquely defined
by the following loop, which should always be used as a source of
symmetry information in preference to the above space-group names.
They are only intended as comments.
;
_shelxl_version_number 2014/6

loop_
_space_group_symop_operation_xyz
'x, y, z'
'-x, -y, -z'

loop_
_atom_site_label
_atom_site_type_symbol
_atom_site_fract_x
_atom_site_fract_y
_atom_site_fract_z
_atom_site_U_iso_or_equiv
_atom_site_adp_type
_atom_site_occupancy
_atom_site_site_symmetry_order
_atom_site_calc_flag
_atom_site_refinement_flags_posn
_atom_site_refinement_flags_adp
_atom_site_refinement_flags_occupancy
_atom_site_disorder_assembly
_atom_site_disorder_group
S1 S 0.31039(4) 0.77912(4) 0.81685(2) 0.01820(11) Uani 1 1 d . . . . .
O1 O 0.74910(14) 1.20523(12) 0.47306(7) 0.0222(2) Uani 1 1 d . . . . .
O2 O 0.18742(14) 0.93742(14) 0.81496(7) 0.0278(3) Uani 1 1 d . . . . .
O3 O 0.24771(14) 0.63312(14) 0.85286(7) 0.0257(3) Uani 1 1 d . . . . .
O4 O 0.43986(13) 0.48443(13) 0.67558(7) 0.0238(2) Uani 1 1 d . . . . .
O5 O 0.69720(14) 0.94622(12) 0.42528(7) 0.0202(2) Uani 1 1 d . . . . .
C1 C 0.8923(2) 0.8147(2) 1.00429(11) 0.0336(4) Uani 1 1 d . . . . .
H22 H 0.9475 0.7033 1.0279 0.050 Uiso 1 1 calc R U . . .
H3 H 0.8419 0.8839 1.0514 0.050 Uiso 1 1 calc R U . . .
H1 H 0.9813 0.8629 0.9642 0.050 Uiso 1 1 calc R U . . .
C2 C 0.7482(2) 0.8052(2) 0.95730(10) 0.0247(3) Uani 1 1 d . . . . .
C3 C 0.6990(2) 0.6571(2) 0.95924(10) 0.0254(3) Uani 1 1 d . . . . .
H4 H 0.7578 0.5603 0.9904 0.031 Uiso 1 1 calc R U . . .
C4 C 0.5656(2) 0.64820(19) 0.91647(10) 0.0226(3) Uani 1 1 d . . . . .
H5 H 0.5332 0.5463 0.9181 0.027 Uiso 1 1 calc R U . . .
C5 C 0.48004(18) 0.78996(18) 0.87119(9) 0.0182(3) Uani 1 1 d . . . . .
C6 C 0.41288(18) 0.75575(17) 0.70776(9) 0.0167(3) Uani 1 1 d . . . . .
H6 H 0.3212 0.7883 0.6701 0.020 Uiso 1 1 calc R U . . .
H7 H 0.4949 0.8307 0.6896 0.020 Uiso 1 1 calc R U . . .
C7 C 0.51421(18) 0.57932(17) 0.69622(9) 0.0165(3) Uani 1 1 d . . . . .
C8 C 0.69610(18) 0.52072(17) 0.71804(9) 0.0163(3) Uani 1 1 d . . . . .
C9 C 0.82525(18) 0.61541(17) 0.69908(9) 0.0169(3) Uani 1 1 d . . . . .
C10 C 0.80597(17) 0.77323(17) 0.64163(9) 0.0167(3) Uani 1 1 d . . . . .
C11 C 0.84253(19) 0.91192(18) 0.66516(10) 0.0197(3) Uani 1 1 d . . . . .
H17 H 0.8801 0.9065 0.7189 0.024 Uiso 1 1 calc R U . . .
C12 C 0.82443(19) 1.05885(18) 0.61039(10) 0.0201(3) Uani 1 1 d . . . . .
H18 H 0.8476 1.1536 0.6276 0.024 Uiso 1 1 calc R U . . .
C13 C 0.77311(18) 1.06791(17) 0.53125(9) 0.0178(3) Uani 1 1 d . . . . .
C14 C 0.7687(2) 1.35461(17) 0.49845(11) 0.0233(3) Uani 1 1 d . . . . .
H15 H 0.6865 1.3804 0.5517 0.035 Uiso 1 1 calc R U . . .
H16 H 0.7429 1.4452 0.4528 0.035 Uiso 1 1 calc R U . . .
H2 H 0.8900 1.3408 0.5083 0.035 Uiso 1 1 calc R U . . .
C15 C 0.98272(19) 0.55187(19) 0.73135(10) 0.0222(3) Uani 1 1 d . . . . .
H11 H 1.0699 0.6153 0.7203 0.027 Uiso 1 1 calc R U . . .
C16 C 1.0155(2) 0.3987(2) 0.77911(10) 0.0255(3) Uani 1 1 d . . . . .
H10 H 1.1231 0.3593 0.8014 0.031 Uiso 1 1 calc R U . . .
C17 C 0.8912(2) 0.30263(19) 0.79444(10) 0.0244(3) Uani 1 1 d . . . . .
H9 H 0.9150 0.1957 0.8254 0.029 Uiso 1 1 calc R U . . .
C18 C 0.73272(19) 0.36402(18) 0.76420(10) 0.0204(3) Uani 1 1 d . . . . .
H8 H 0.6473 0.2987 0.7749 0.025 Uiso 1 1 calc R U . . .
C19 C 0.75596(17) 0.78197(17) 0.56074(9) 0.0161(3) Uani 1 1 d . . . . .
H19 H 0.7322 0.6872 0.5439 0.019 Uiso 1 1 calc R U . . .
C20 C 0.74085(18) 0.92618(17) 0.50546(9) 0.0163(3) Uani 1 1 d . . . . .
C21 C 0.6803(2) 0.80258(18) 0.39320(10) 0.0239(3) Uani 1 1 d . . . . .
H12 H 0.7911 0.7185 0.3930 0.036 Uiso 1 1 calc R U . . .
H14 H 0.6539 0.8315 0.3344 0.036 Uiso 1 1 calc R U . . .
H13 H 0.5843 0.7591 0.4302 0.036 Uiso 1 1 calc R U . . .
C22 C 0.5267(2) 0.93952(19) 0.86819(10) 0.0234(3) Uani 1 1 d . . . . .
H21 H 0.4680 1.0361 0.8368 0.028 Uiso 1 1 calc R U . . .
C23 C 0.6597(2) 0.9460(2) 0.91153(11) 0.0267(3) Uani 1 1 d . . . . .
H20 H 0.6913 1.0482 0.9101 0.032 Uiso 1 1 calc R U . . .

loop_
_atom_site_aniso_label
_atom_site_aniso_U_11
_atom_site_aniso_U_22
_atom_site_aniso_U_33
_atom_site_aniso_U_23
_atom_site_aniso_U_13
_atom_site_aniso_U_12
S1 0.01533(18) 0.02204(19) 0.0156(2) -0.00201(14) -0.00051(13) -0.00274(13)
O1 0.0329(6) 0.0145(5) 0.0199(6) -0.0013(4) -0.0032(4) -0.0079(4)
O2 0.0216(5) 0.0305(6) 0.0258(6) -0.0077(5) -0.0025(5) 0.0057(4)
O3 0.0248(6) 0.0337(6) 0.0203(6) 0.0014(5) -0.0010(4) -0.0144(5)
O4 0.0202(5) 0.0238(5) 0.0297(6) -0.0059(5) -0.0043(4) -0.0074(4)
O5 0.0302(6) 0.0153(5) 0.0165(5) -0.0009(4) -0.0069(4) -0.0059(4)
C1 0.0243(8) 0.0548(11) 0.0251(9) -0.0130(8) -0.0026(7) -0.0114(8)
C2 0.0206(7) 0.0379(9) 0.0158(8) -0.0079(7) 0.0015(6) -0.0074(6)
C3 0.0266(8) 0.0284(8) 0.0190(8) -0.0018(6) -0.0053(6) -0.0012(6)
C4 0.0258(8) 0.0216(7) 0.0198(8) -0.0017(6) -0.0035(6) -0.0048(6)
C5 0.0181(7) 0.0231(7) 0.0129(7) -0.0030(6) -0.0007(5) -0.0046(5)
C6 0.0164(7) 0.0187(7) 0.0136(7) -0.0002(5) -0.0017(5) -0.0030(5)
C7 0.0176(7) 0.0189(7) 0.0124(7) -0.0004(5) -0.0001(5) -0.0054(5)
C8 0.0175(7) 0.0171(7) 0.0134(7) -0.0026(5) -0.0017(5) -0.0024(5)
C9 0.0167(7) 0.0205(7) 0.0129(7) -0.0030(5) -0.0007(5) -0.0036(5)
C10 0.0130(6) 0.0204(7) 0.0156(7) -0.0012(6) 0.0007(5) -0.0047(5)
C11 0.0185(7) 0.0263(7) 0.0158(7) -0.0040(6) -0.0017(6) -0.0079(6)
C12 0.0217(7) 0.0205(7) 0.0199(8) -0.0059(6) 0.0001(6) -0.0090(6)
C13 0.0175(7) 0.0164(7) 0.0177(7) -0.0017(5) 0.0012(5) -0.0038(5)
C14 0.0278(8) 0.0157(7) 0.0272(9) -0.0042(6) -0.0007(6) -0.0079(6)
C15 0.0170(7) 0.0293(8) 0.0198(8) -0.0013(6) -0.0024(6) -0.0058(6)
C16 0.0182(7) 0.0328(8) 0.0223(8) 0.0003(7) -0.0060(6) 0.0004(6)
C17 0.0256(8) 0.0213(7) 0.0214(8) 0.0022(6) -0.0039(6) 0.0010(6)
C18 0.0216(7) 0.0190(7) 0.0193(8) -0.0019(6) -0.0006(6) -0.0043(6)
C19 0.0144(6) 0.0169(7) 0.0171(7) -0.0036(5) -0.0006(5) -0.0044(5)
C20 0.0150(6) 0.0187(7) 0.0142(7) -0.0028(5) 0.0005(5) -0.0036(5)
C21 0.0367(9) 0.0179(7) 0.0195(8) -0.0032(6) -0.0100(7) -0.0061(6)
C22 0.0278(8) 0.0222(7) 0.0187(8) -0.0001(6) -0.0015(6) -0.0058(6)
C23 0.0300(8) 0.0298(8) 0.0232(8) -0.0055(7) 0.0001(6) -0.0139(7)

loop_
_atom_type_symbol
_atom_type_description
_atom_type_scat_dispersion_real
_atom_type_scat_dispersion_imag
_atom_type_scat_source
C C 0.0033 0.0016 'International Tables Vol C Tables 4.2.6.8 and 6.1.1.4'
H H 0.0000 0.0000 'International Tables Vol C Tables 4.2.6.8 and 6.1.1.4'
O O 0.0106 0.0060 'International Tables Vol C Tables 4.2.6.8 and 6.1.1.4'
S S 0.1246 0.1234 'International Tables Vol C Tables 4.2.6.8 and 6.1.1.4'

loop_
_geom_angle_atom_site_label_1
_geom_angle_atom_site_label_2
_geom_angle_atom_site_label_3
_geom_angle
_geom_angle_site_symmetry_1
_geom_angle_site_symmetry_3
_geom_angle_publ_flag
O3 S1 O2 119.44(7) . . ?
O3 S1 C5 108.38(7) . . ?
O2 S1 C5 108.05(7) . . ?
O3 S1 C6 108.59(7) . . ?
O2 S1 C6 106.07(7) . . ?
C5 S1 C6 105.47(7) . . ?
C13 O1 C14 116.96(11) . . ?
C20 O5 C21 117.03(11) . . ?
C2 C1 H22 109.5 . . ?
C2 C1 H3 109.5 . . ?
H22 C1 H3 109.5 . . ?
C2 C1 H1 109.5 . . ?
H22 C1 H1 109.5 . . ?
H3 C1 H1 109.5 . . ?
C3 C2 C23 118.53(14) . . ?
C3 C2 C1 120.99(15) . . ?
C23 C2 C1 120.48(15) . . ?
C4 C3 C2 121.12(15) . . ?
C4 C3 H4 119.4 . . ?
C2 C3 H4 119.4 . . ?
C3 C4 C5 119.18(14) . . ?
C3 C4 H5 120.4 . . ?
C5 C4 H5 120.4 . . ?
C4 C5 C22 120.87(14) . . ?
C4 C5 S1 119.29(11) . . ?
C22 C5 S1 119.84(11) . . ?
C7 C6 S1 112.09(10) . . ?
C7 C6 H6 109.2 . . ?
S1 C6 H6 109.2 . . ?
C7 C6 H7 109.2 . . ?
S1 C6 H7 109.2 . . ?
H6 C6 H7 107.9 . . ?
O4 C7 C8 120.95(13) . . ?
O4 C7 C6 118.95(12) . . ?
C8 C7 C6 119.86(12) . . ?
C18 C8 C9 119.65(13) . . ?
C18 C8 C7 115.86(12) . . ?
C9 C8 C7 124.41(12) . . ?
C15 C9 C8 118.12(13) . . ?
C15 C9 C10 118.68(12) . . ?
C8 C9 C10 123.07(12) . . ?
C11 C10 C19 119.04(13) . . ?
C11 C10 C9 121.08(13) . . ?
C19 C10 C9 119.85(12) . . ?
C10 C11 C12 120.37(13) . . ?
C10 C11 H17 119.8 . . ?
C12 C11 H17 119.8 . . ?
C13 C12 C11 120.53(13) . . ?
C13 C12 H18 119.7 . . ?
C11 C12 H18 119.7 . . ?
O1 C13 C12 125.60(13) . . ?
O1 C13 C20 114.80(12) . . ?
C12 C13 C20 119.60(13) . . ?
O1 C14 H15 109.5 . . ?
O1 C14 H16 109.5 . . ?
H15 C14 H16 109.5 . . ?
O1 C14 H2 109.5 . . ?
H15 C14 H2 109.5 . . ?
H16 C14 H2 109.5 . . ?
C16 C15 C9 121.70(14) . . ?
C16 C15 H11 119.2 . . ?
C9 C15 H11 119.2 . . ?
C15 C16 C17 120.02(14) . . ?
C15 C16 H10 120.0 . . ?
C17 C16 H10 120.0 . . ?
C18 C17 C16 119.36(14) . . ?
C18 C17 H9 120.3 . . ?
C16 C17 H9 120.3 . . ?
C17 C18 C8 121.06(14) . . ?
C17 C18 H8 119.5 . . ?
C8 C18 H8 119.5 . . ?
C20 C19 C10 120.93(12) . . ?
C20 C19 H19 119.5 . . ?
C10 C19 H19 119.5 . . ?
O5 C20 C19 125.43(12) . . ?
O5 C20 C13 115.09(12) . . ?
C19 C20 C13 119.48(13) . . ?
O5 C21 H12 109.5 . . ?
O5 C21 H14 109.5 . . ?
H12 C21 H14 109.5 . . ?
O5 C21 H13 109.5 . . ?
H12 C21 H13 109.5 . . ?
H14 C21 H13 109.5 . . ?
C23 C22 C5 119.08(14) . . ?
C23 C22 H21 120.5 . . ?
C5 C22 H21 120.5 . . ?
C22 C23 C2 121.22(14) . . ?
C22 C23 H20 119.4 . . ?
C2 C23 H20 119.4 . . ?

loop_
_geom_bond_atom_site_label_1
_geom_bond_atom_site_label_2
_geom_bond_distance
_geom_bond_site_symmetry_2
_geom_bond_publ_flag
S1 O3 1.4366(11) . ?
S1 O2 1.4397(11) . ?
S1 C5 1.7606(15) . ?
S1 C6 1.7862(14) . ?
O1 C13 1.3636(17) . ?
O1 C14 1.4289(16) . ?
O4 C7 1.2174(17) . ?
O5 C20 1.3607(17) . ?
O5 C21 1.4258(17) . ?
C1 C2 1.504(2) . ?
C1 H22 0.9800 . ?
C1 H3 0.9800 . ?
C1 H1 0.9800 . ?
C2 C3 1.390(2) . ?
C2 C23 1.394(2) . ?
C3 C4 1.386(2) . ?
C3 H4 0.9500 . ?
C4 C5 1.387(2) . ?
C4 H5 0.9500 . ?
C5 C22 1.389(2) . ?
C6 C7 1.5197(19) . ?
C6 H6 0.9900 . ?
C6 H7 0.9900 . ?
C7 C8 1.4927(19) . ?
C8 C18 1.399(2) . ?
C8 C9 1.4103(19) . ?
C9 C15 1.392(2) . ?
C9 C10 1.484(2) . ?
C10 C11 1.3887(19) . ?
C10 C19 1.405(2) . ?
C11 C12 1.392(2) . ?
C11 H17 0.9500 . ?
C12 C13 1.382(2) . ?
C12 H18 0.9500 . ?
C13 C20 1.4129(19) . ?
C14 H15 0.9800 . ?
C14 H16 0.9800 . ?
C14 H2 0.9800 . ?
C15 C16 1.384(2) . ?
C15 H11 0.9500 . ?
C16 C17 1.389(2) . ?
C16 H10 0.9500 . ?
C17 C18 1.382(2) . ?
C17 H9 0.9500 . ?
C18 H8 0.9500 . ?
C19 C20 1.379(2) . ?
C19 H19 0.9500 . ?
C21 H12 0.9800 . ?
C21 H14 0.9800 . ?
C21 H13 0.9800 . ?
C22 C23 1.382(2) . ?
C22 H21 0.9500 . ?
C23 H20 0.9500 . ?
